data_4076630
loop_
_publ_author_name
'DiMauro, Erin F.'
'Kozlowski, Marisa C.'

_publ_section_title
;
 Late-Transition-Metal Complexes of BINOL-Derived Salens:&#x00A0;
 Synthesis, Structure, and Reactivity
;
_journal_issue 7
_journal_name_full Organometallics
_journal_page_first 1454
_journal_paper_doi 10.1021/om010571f
_journal_volume 21
_journal_year 2002
_chemical_formula_sum 'C16 H14 N2 Ni O2'
_chemical_formula_weight 325.00
_space_group_IT_number 61
_symmetry_cell_setting orthorhombic
_symmetry_Int_Tables_number 61
_symmetry_space_group_name_Hall '-P 2ac 2ab'
_symmetry_space_group_name_H-M 'P b c a'
_atom_sites_solution_hydrogens geom
_atom_sites_solution_primary direct
_atom_sites_solution_secondary difmap
_audit_creation_method SHELXL
_cell_angle_alpha 90.00
_cell_angle_beta 90.00
_cell_angle_gamma 90.00
_cell_formula_units_Z 8
_cell_length_a 7.42900(10)
_cell_length_b 13.7402(2)
_cell_length_c 26.0687(4)
_cell_measurement_temperature 200(2)
_cell_volume 2660.99(7)
_computing_structure_refinement 'SHELXL-93 (Sheldrick, 1993)'
_computing_structure_solution 'SIR92 (Altomare, 1993)'
_diffrn_ambient_temperature 200(2)
_diffrn_measurement_device 'image plate area detector'
_diffrn_measurement_device_type 'Rigaku R-AXIS IIc'
_diffrn_measurement_method 'phi oscillations'
_diffrn_radiation_monochromator graphite
_diffrn_radiation_source 'rotating anode'
_diffrn_radiation_type MoK\a
_diffrn_radiation_wavelength 0.71069
_diffrn_reflns_av_R_equivalents 0.0524
_diffrn_reflns_av_sigmaI/netI 0.0274
_diffrn_reflns_limit_h_max 9
_diffrn_reflns_limit_h_min -9
_diffrn_reflns_limit_k_max 17
_diffrn_reflns_limit_k_min -15
_diffrn_reflns_limit_l_max 33
_diffrn_reflns_limit_l_min -30
_diffrn_reflns_number 17857
_diffrn_reflns_theta_max 27.48
_diffrn_reflns_theta_min 2.96
_exptl_absorpt_coefficient_mu 1.463
_exptl_absorpt_correction_type none
_exptl_crystal_density_diffrn 1.622
_exptl_crystal_F_000 1344
_exptl_crystal_size_max 0.48
_exptl_crystal_size_mid 0.45
_exptl_crystal_size_min 0.01
_refine_diff_density_max 0.298
_refine_diff_density_min -0.610
_refine_diff_density_rms 0.085
_refine_ls_extinction_method none
_refine_ls_goodness_of_fit_all 1.304
_refine_ls_goodness_of_fit_obs 1.305
_refine_ls_matrix_type full
_refine_ls_number_parameters 246
_refine_ls_number_reflns 3032
_refine_ls_number_restraints 0
_refine_ls_restrained_S_all 1.304
_refine_ls_restrained_S_obs 1.305
_refine_ls_R_factor_all 0.0720
_refine_ls_R_factor_obs 0.0629
_refine_ls_shift/esd_max -0.001
_refine_ls_shift/esd_mean 0.000
_refine_ls_structure_factor_coef Fsqd
_refine_ls_weighting_details 'w=1/[\s^2^(Fo^2^)+(0.0307P)^2^+6.0940P] where P=(Fo^2^+2Fc^2^)/3'
_refine_ls_weighting_scheme calc
_refine_ls_wR_factor_all 0.1253
_refine_ls_wR_factor_obs 0.1198
_reflns_number_observed 2785
_reflns_number_total 3032
_reflns_observed_criterion >2sigma(I)
_cod_data_source_file om010571f.cif
_cod_data_source_block koz801
_cod_depositor_comments
;
The following automatic conversions were performed:

'_refine_ls_weighting_scheme' value 'calc
w=1/[\s^2^(Fo^2^)+(0.0307P)^2^+6.0940P] where P=(Fo^2^+2Fc^2^)/3' was
changed to 'calc'. New tag '_refine_ls_weighting_details' was
created. The value of the new tag was set to
'w=1/[\s^2^(Fo^2^)+(0.0307P)^2^+6.0940P] where P=(Fo^2^+2Fc^2^)/3'.

Automatic conversion script
Id: cif_fix_values 3143 2015-03-26 13:38:13Z robertas 
;
_cod_original_sg_symbol_H-M 'P b c a    '
_cod_database_code 4076630

loop_
_symmetry_equiv_pos_as_xyz
'x, y, z'
'x+1/2, -y+1/2, -z'
'-x, y+1/2, -z+1/2'
'-x+1/2, -y, z+1/2'
'-x, -y, -z'
'-x-1/2, y-1/2, z'
'x, -y-1/2, z-1/2'
'x-1/2, y, -z-1/2'

loop_
_atom_site_aniso_label
_atom_site_aniso_U_11
_atom_site_aniso_U_22
_atom_site_aniso_U_33
_atom_site_aniso_U_23
_atom_site_aniso_U_13
_atom_site_aniso_U_12
Ni 0.0267(2) 0.0188(2) 0.0253(2) 0.0000(2) 0.0022(2) 0.0003(2)
C1 0.029(2) 0.026(2) 0.022(2) -0.0016(14) -0.0001(14) -0.0053(15)
C2 0.034(2) 0.026(2) 0.029(2) 0.001(2) 0.000(2) 0.000(2)
C3 0.045(2) 0.035(2) 0.030(2) -0.001(2) 0.005(2) 0.001(2)
C4 0.054(3) 0.049(3) 0.027(2) 0.003(2) -0.001(2) 0.000(2)
C5 0.047(3) 0.038(2) 0.030(2) 0.003(2) -0.007(2) 0.006(2)
C6 0.028(2) 0.027(2) 0.033(2) 0.001(2) -0.0028(15) -0.002(2)
C7 0.026(2) 0.026(2) 0.034(2) 0.007(2) -0.002(2) -0.0004(15)
C8 0.026(2) 0.024(2) 0.041(2) -0.001(2) 0.001(2) 0.0029(15)
C9 0.038(2) 0.021(2) 0.041(2) 0.000(2) 0.008(2) 0.002(2)
C10 0.029(2) 0.029(2) 0.032(2) -0.008(2) 0.004(2) -0.004(2)
C11 0.031(2) 0.031(2) 0.028(2) -0.003(2) 0.001(2) -0.004(2)
C12 0.047(3) 0.042(2) 0.029(2) -0.005(2) 0.005(2) -0.001(2)
C13 0.061(3) 0.046(3) 0.026(2) 0.001(2) 0.000(2) -0.003(2)
C14 0.046(3) 0.039(2) 0.030(2) 0.003(2) -0.006(2) -0.004(2)
C15 0.035(2) 0.030(2) 0.030(2) 0.000(2) -0.004(2) -0.004(2)
C16 0.028(2) 0.025(2) 0.027(2) 0.0001(14) 0.0008(14) -0.0081(15)
N1 0.026(2) 0.0213(15) 0.032(2) -0.0014(13) 0.0033(12) -0.0017(12)
N2 0.0282(15) 0.0235(15) 0.034(2) -0.0021(14) 0.0034(14) -0.0004(13)
O1 0.0355(14) 0.0257(13) 0.0245(12) 0.0008(11) -0.0012(11) 0.0017(11)
O2 0.0334(14) 0.0253(12) 0.0241(12) -0.0005(11) 0.0014(11) 0.0029(11)

loop_
_atom_site_label
_atom_site_type_symbol
_atom_site_fract_x
_atom_site_fract_y
_atom_site_fract_z
_atom_site_U_iso_or_equiv
_atom_site_thermal_displace_type
_atom_site_occupancy
_atom_site_calc_flag
Ni Ni 0.69005(6) 0.54811(3) 0.51201(2) 0.02359(15) Uani 1 d
C1 C 0.6231(5) 0.6290(3) 0.61074(14) 0.0258(7) Uani 1 d
C2 C 0.5303(5) 0.6979(3) 0.64144(15) 0.0297(8) Uani 1 d
C3 C 0.5406(6) 0.6951(3) 0.6940(2) 0.0365(9) Uani 1 d
C4 C 0.6431(7) 0.6240(4) 0.7192(2) 0.0434(11) Uani 1 d
C5 C 0.7290(6) 0.5550(3) 0.6903(2) 0.0383(10) Uani 1 d
C6 C 0.7194(5) 0.5543(3) 0.63633(15) 0.0295(8) Uani 1 d
C7 C 0.7976(5) 0.4748(3) 0.6085(2) 0.0286(8) Uani 1 d
C8 C 0.8781(5) 0.3765(3) 0.5371(2) 0.0303(8) Uani 1 d
C9 C 0.7973(6) 0.3610(3) 0.4846(2) 0.0330(8) Uani 1 d
C10 C 0.7644(5) 0.4706(3) 0.4136(2) 0.0301(8) Uani 1 d
C11 C 0.7025(5) 0.5556(3) 0.38770(15) 0.0300(8) Uani 1 d
C12 C 0.7186(6) 0.5606(3) 0.3338(2) 0.0392(10) Uani 1 d
C13 C 0.6409(7) 0.6345(4) 0.3060(2) 0.0445(11) Uani 1 d
C14 C 0.5386(6) 0.7046(3) 0.3320(2) 0.0384(10) Uani 1 d
C15 C 0.5229(6) 0.7025(3) 0.3844(2) 0.0317(8) Uani 1 d
C16 C 0.6086(5) 0.6297(3) 0.41458(14) 0.0267(8) Uani 1 d
N1 N 0.7918(4) 0.4643(2) 0.55938(12) 0.0265(6) Uani 1 d
N2 N 0.7585(4) 0.4583(2) 0.46287(13) 0.0287(6) Uani 1 d
O1 O 0.6153(4) 0.6376(2) 0.56055(10) 0.0286(6) Uani 1 d
O2 O 0.5936(4) 0.6335(2) 0.46446(10) 0.0276(5) Uani 1 d
H2 H 0.4588(56) 0.7483(32) 0.6237(16) 0.035(11) Uiso 1 d
H3 H 0.4826(67) 0.7452(36) 0.7132(18) 0.050(14) Uiso 1 d
H4 H 0.6486(74) 0.6221(39) 0.7549(21) 0.062(16) Uiso 1 d
H5 H 0.7980(66) 0.5071(37) 0.7062(18) 0.046(14) Uiso 1 d
H7 H 0.8536(57) 0.4256(31) 0.6276(16) 0.031(11) Uiso 1 d
H8A H 0.8597(55) 0.3231(31) 0.5589(15) 0.027(10) Uiso 1 d
H8B H 1.0039(62) 0.3898(31) 0.5357(17) 0.035(11) Uiso 1 d
H9B H 0.6852(60) 0.3233(32) 0.4871(16) 0.033(11) Uiso 1 d
H9A H 0.8795(65) 0.3229(35) 0.4590(18) 0.046(13) Uiso 1 d
H10 H 0.8196(57) 0.4198(33) 0.3936(16) 0.034(11) Uiso 1 d
H12 H 0.7802(76) 0.5087(42) 0.3154(20) 0.062(17) Uiso 1 d
H13 H 0.6584(81) 0.6377(44) 0.2694(22) 0.078(20) Uiso 1 d
H14 H 0.4695(63) 0.7537(34) 0.3123(17) 0.043(13) Uiso 1 d
H15 H 0.4535(62) 0.7483(34) 0.4031(17) 0.042(13) Uiso 1 d

loop_
_atom_type_symbol
_atom_type_description
_atom_type_scat_dispersion_real
_atom_type_scat_dispersion_imag
_atom_type_scat_source
C C 0.0033 0.0016 'International Tables Vol C Tables 4.2.6.8 and 6.1.1.4'
H H 0.0000 0.0000 'International Tables Vol C Tables 4.2.6.8 and 6.1.1.4'
N N 0.0061 0.0033 'International Tables Vol C Tables 4.2.6.8 and 6.1.1.4'
O O 0.0106 0.0060 'International Tables Vol C Tables 4.2.6.8 and 6.1.1.4'
Ni Ni 0.3393 1.1124 'International Tables Vol C Tables 4.2.6.8 and 6.1.1.4'

loop_
_geom_angle_atom_site_label_1
_geom_angle_atom_site_label_2
_geom_angle_atom_site_label_3
_geom_angle
O1 Ni N2 178.47(13)
O1 Ni N1 94.58(13)
N2 Ni N1 86.26(14)
O1 Ni O2 85.45(11)
N2 Ni O2 93.75(13)
N1 Ni O2 178.59(13)
O1 C1 C2 118.7(3)
O1 C1 C6 123.7(3)
C2 C1 C6 117.6(3)
C3 C2 C1 121.2(4)
C3 C2 H2 121.1(25)
C1 C2 H2 117.8(25)
C2 C3 C4 121.1(4)
C2 C3 H3 118.5(29)
C4 C3 H3 120.3(29)
C5 C4 C3 118.6(4)
C5 C4 H4 120.6(34)
C3 C4 H4 120.7(34)
C4 C5 C6 122.0(4)
C4 C5 H5 120.2(29)
C6 C5 H5 117.8(29)
C5 C6 C1 119.4(4)
C5 C6 C7 119.3(4)
C1 C6 C7 121.2(3)
N1 C7 C6 125.0(3)
N1 C7 H7 117.5(26)
C6 C7 H7 117.5(25)
N1 C8 C9 107.3(3)
N1 C8 H8A 109.7(25)
C9 C8 H8A 112.3(25)
N1 C8 H8B 106.4(27)
C9 C8 H8B 112.5(27)
H8A C8 H8B 108.4(36)
N2 C9 C8 107.2(3)
N2 C9 H9B 109.7(26)
C8 C9 H9B 110.6(25)
N2 C9 H9A 108.7(26)
C8 C9 H9A 114.7(26)
H9B C9 H9A 105.9(36)
N2 C10 C11 124.4(4)
N2 C10 H10 117.2(26)
C11 C10 H10 118.4(26)
C12 C11 C16 119.9(4)
C12 C11 C10 118.9(4)
C16 C11 C10 120.8(3)
C13 C12 C11 121.6(4)
C13 C12 H12 118.5(32)
C11 C12 H12 119.8(32)
C12 C13 C14 118.8(4)
C12 C13 H13 119.9(37)
C14 C13 H13 121.3(37)
C15 C14 C13 120.9(4)
C15 C14 H14 119.0(26)
C13 C14 H14 120.0(26)
C14 C15 C16 121.8(4)
C14 C15 H15 123.0(27)
C16 C15 H15 115.2(27)
O2 C16 C11 124.2(3)
O2 C16 C15 118.9(3)
C11 C16 C15 116.8(3)
C7 N1 C8 117.7(3)
C7 N1 Ni 127.4(3)
C8 N1 Ni 114.9(2)
C10 N2 C9 119.4(3)
C10 N2 Ni 127.5(3)
C9 N2 Ni 113.0(3)
C1 O1 Ni 127.5(2)
C16 O2 Ni 127.5(2)

loop_
_geom_bond_atom_site_label_1
_geom_bond_atom_site_label_2
_geom_bond_distance
Ni O1 1.850(3)
Ni N2 1.850(3)
Ni N1 1.850(3)
Ni O2 1.851(3)
C1 O1 1.315(4)
C1 C2 1.418(5)
C1 C6 1.418(5)
C2 C3 1.374(5)
C2 H2 0.99(4)
C3 C4 1.401(6)
C3 H3 0.95(5)
C4 C5 1.369(6)
C4 H4 0.93(5)
C5 C6 1.410(5)
C5 H5 0.93(5)
C6 C7 1.434(5)
C7 N1 1.290(5)
C7 H7 0.94(4)
C8 N1 1.484(5)
C8 C9 1.510(6)
C8 H8A 0.94(4)
C8 H8B 0.95(5)
C9 N2 1.481(5)
C9 H9B 0.98(4)
C9 H9A 1.05(5)
C10 N2 1.296(5)
C10 C11 1.426(6)
C10 H10 0.96(4)
C11 C12 1.411(5)
C11 C16 1.419(5)
C12 C13 1.375(6)
C12 H12 0.97(6)
C13 C14 1.400(7)
C13 H13 0.96(6)
C14 C15 1.373(5)
C14 H14 0.99(5)
C15 C16 1.423(5)
C15 H15 0.95(5)
C16 O2 1.306(4)
